data_7012356
loop_
_publ_author_name
'J\'er\^ome Elha\"ik'
'Victoria A. Money'
'Simon A. Barrett'
'Colin A. Kilner'
'Ivana Radosavljevic Evans'
'Malcolm A. Halcrow'

_publ_section_title
;
 The spin-states and spin-crossover behaviour of iron(II) complexes of
 2,6-dipyrazol-1-ylpyrazine derivatives
;
_journal_issue 10
_journal_name_full 'Dalton Trans.'
_journal_page_first 2053
_journal_page_last 2060
_journal_paper_doi 10.1039/b210368k
_journal_year 2003
_chemical_formula_moiety 'C56 H56 B2 F8 Fe N12, 2[B F4], 5[C H3 N O2]'
_chemical_formula_sum 'C61 H71 B2 F8 Fe N17 O10'
_chemical_formula_weight 1431.82
_chemical_name_common
;
Bis(2,6-bis(3-(2,4,6-trimethylphenyl)pyrazol-1-
yl)pyrazine)iron(ii) ditetrafluoroborate pentakis-nitromethane solvate
;
_chemical_name_systematic
; 
Bis[2,6-bis(3-{2,4,6-trimethylphenyl}pyrazol-1-yl)pyrazine]iron(II) 
ditetrafluoroborate pentakis-nitromethane solvate
;
_space_group_IT_number 152
_symmetry_cell_setting hexagonal
_symmetry_space_group_name_Hall 'P 31 2"'
_symmetry_space_group_name_H-M 'P 31 2 1'
_atom_sites_solution_hydrogens geom
_atom_sites_solution_primary direct
_atom_sites_solution_secondary difmap
_audit_creation_method SHELXL-97
_cell_angle_alpha 90.00
_cell_angle_beta 90.00
_cell_angle_gamma 120.00
_cell_formula_units_Z 3
_cell_length_a 15.1838(1)
_cell_length_b 15.1838(1)
_cell_length_c 24.9779(2)
_cell_measurement_reflns_used 89750
_cell_measurement_temperature 150(2)
_cell_measurement_theta_max 27.47
_cell_measurement_theta_min 1.55
_cell_volume 4987.09(6)
_computing_cell_refinement 'DENZO-SMN (Otwinowski & Minor, 1996)'
_computing_data_collection 'COLLECT (Nonius, 1999)'
_computing_data_reduction 'DENZO-SMN (Otwinowski & Minor, 1996)'
_computing_molecular_graphics 'ORTEX (McArdle, 1995)'
_computing_publication_material 'local program'
_computing_structure_refinement 'SHELXL-97 (Sheldrick, 1997)'
_computing_structure_solution 'SHELXS-97 (Sheldrick, 1990)'
_diffrn_ambient_temperature 150(2)
_diffrn_detector_area_resol_mean 9.091
_diffrn_measured_fraction_theta_full 0.998
_diffrn_measured_fraction_theta_max 0.998
_diffrn_measurement_device_type 'Nonius KappaCCD diffractometer'
_diffrn_measurement_method 'Area detector scans'
_diffrn_radiation_monochromator graphite
_diffrn_radiation_source 'fine-focus sealed tube'
_diffrn_radiation_type MoK\a
_diffrn_radiation_wavelength 0.71073
_diffrn_reflns_av_R_equivalents 0.1573
_diffrn_reflns_av_sigmaI/netI 0.0455
_diffrn_reflns_limit_h_max 19
_diffrn_reflns_limit_h_min -19
_diffrn_reflns_limit_k_max 19
_diffrn_reflns_limit_k_min -19
_diffrn_reflns_limit_l_max 32
_diffrn_reflns_limit_l_min -32
_diffrn_reflns_number 89750
_diffrn_reflns_theta_full 27.47
_diffrn_reflns_theta_max 27.47
_diffrn_reflns_theta_min 1.55
_exptl_absorpt_coefficient_mu 0.320
_exptl_absorpt_correction_T_max 0.9101
_exptl_absorpt_correction_T_min 0.8070
_exptl_absorpt_correction_type multi-scan
_exptl_absorpt_process_details
;
Using multiple and symmetry-related data measurements via the program SORTAV
See R.H. Blessing, Acta Cryst (1995), A51, 33-38 
;
_exptl_crystal_colour 'Dark brown'
_exptl_crystal_density_diffrn 1.430
_exptl_crystal_density_method 'not measured'
_exptl_crystal_description Block
_exptl_crystal_F_000 2232
_exptl_crystal_size_max 0.70
_exptl_crystal_size_mid 0.30
_exptl_crystal_size_min 0.30
_refine_diff_density_max 0.720
_refine_diff_density_min -0.630
_refine_diff_density_rms 0.099
_refine_ls_abs_structure_details 'Flack H D (1983), Acta Cryst. A39, 876-881'
_refine_ls_abs_structure_Flack 0.004(19)
_refine_ls_extinction_coef 0.0051(10)
_refine_ls_extinction_expression Fc^*^=kFc[1+0.001xFc^2^\l^3^/sin(2\q)]^-1/4^
_refine_ls_extinction_method SHELXL
_refine_ls_goodness_of_fit_ref 1.070
_refine_ls_hydrogen_treatment constr
_refine_ls_matrix_type full
_refine_ls_number_parameters 482
_refine_ls_number_reflns 7623
_refine_ls_number_restraints 70
_refine_ls_restrained_S_all 1.092
_refine_ls_R_factor_all 0.0636
_refine_ls_R_factor_gt 0.0569
_refine_ls_shift/su_max 0.000
_refine_ls_shift/su_mean 0.000
_refine_ls_structure_factor_coef Fsqd
_refine_ls_weighting_details 'calc w=1/[\s^2^(Fo^2^)+(0.0948P)^2^+3.0942P] where P=(Fo^2^+2Fc^2^)/3'
_refine_ls_weighting_scheme calc
_refine_ls_wR_factor_gt 0.1535
_refine_ls_wR_factor_ref 0.1603
_reflns_number_gt 7105
_reflns_number_total 7623
_reflns_threshold_expression >2sigma(I)
_cod_data_source_file b210368k.txt
_cod_data_source_block je28
_cod_depositor_comments
;
The following automatic conversions were performed:
'_symmetry_cell_setting' value 'Hexagonal' changed to 'hexagonal'
according to '/home/saulius/struct/CIF-dictionaries/cif_core.dic'
dictionary named 'cif_core.dic' version 2.4.1 from 2010-06-29.

Automatic conversion script
Id: cif_fix_enum 1527 2010-12-29 10:47:43Z saulius 
;
_cod_original_sg_symbol_H-M 'P 31 21'
_cod_database_code 7012356

loop_
_symmetry_equiv_pos_as_xyz
'x, y, z'
'-y, x-y, z+1/3'
'-x+y, -x, z+2/3'
'x-y, -y, -z+2/3'
'-x, -x+y, -z+1/3'
'y, x, -z'

loop_
_atom_site_label
_atom_site_type_symbol
_atom_site_fract_x
_atom_site_fract_y
_atom_site_fract_z
_atom_site_U_iso_or_equiv
_atom_site_adp_type
_atom_site_occupancy
_atom_site_symmetry_multiplicity
_atom_site_calc_flag
_atom_site_refinement_flags
_atom_site_disorder_assembly
_atom_site_disorder_group
Fe1 Fe 0.31434(3) 0.31434(3) 0.0000 0.01962(14) Uani 1 2 d S . .
N2 N 0.36245(18) 0.26580(18) 0.05572(9) 0.0234(4) Uani 1 1 d . . .
C3 C 0.4155(2) 0.3263(2) 0.09618(10) 0.0259(5) Uani 1 1 d . . .
C4 C 0.4512(2) 0.2908(2) 0.13740(11) 0.0310(6) Uani 1 1 d . . .
H4 H 0.4908 0.3354 0.1654 0.037 Uiso 1 1 calc R . .
N5 N 0.4302(2) 0.1948(2) 0.13771(10) 0.0345(6) Uani 1 1 d . . .
C6 C 0.3754(3) 0.1327(3) 0.09797(12) 0.0351(7) Uani 1 1 d . . .
H6 H 0.3587 0.0635 0.0984 0.042 Uiso 1 1 calc R . .
C7 C 0.3425(2) 0.1698(2) 0.05570(11) 0.0271(5) Uani 1 1 d . . .
N8 N 0.42700(19) 0.42298(19) 0.09097(9) 0.0277(5) Uani 1 1 d . . .
N9 N 0.38084(18) 0.43856(16) 0.04678(8) 0.0237(4) Uani 1 1 d . . .
C10 C 0.4042(2) 0.5358(2) 0.05031(11) 0.0265(6) Uani 1 1 d . . .
C11 C 0.4632(2) 0.5809(2) 0.09656(11) 0.0324(6) Uani 1 1 d . . .
H11 H 0.4890 0.6489 0.1083 0.039 Uiso 1 1 calc R . .
C12 C 0.4760(3) 0.5082(2) 0.12108(12) 0.0341(6) Uani 1 1 d . . .
H12 H 0.5124 0.5158 0.1533 0.041 Uiso 1 1 calc R . .
C13 C 0.3727(2) 0.5841(2) 0.00824(11) 0.0270(6) Uani 1 1 d . . .
C14 C 0.4432(2) 0.6451(2) -0.03125(12) 0.0312(6) Uani 1 1 d . . .
C15 C 0.4112(3) 0.6833(2) -0.07295(13) 0.0395(7) Uani 1 1 d . . .
H15 H 0.4584 0.7238 -0.0998 0.047 Uiso 1 1 calc R . .
C16 C 0.3117(3) 0.6630(3) -0.07587(16) 0.0490(9) Uani 1 1 d . . .
C17 C 0.2455(3) 0.6085(3) -0.03534(17) 0.0476(9) Uani 1 1 d . . .
H17 H 0.1783 0.5977 -0.0364 0.057 Uiso 1 1 calc R . .
C18 C 0.2735(2) 0.5682(2) 0.00738(15) 0.0382(7) Uani 1 1 d . . .
C19 C 0.5526(3) 0.6722(3) -0.02977(15) 0.0421(8) Uani 1 1 d . . .
H19A H 0.5882 0.7146 -0.0608 0.063 Uiso 1 1 calc R . .
H19B H 0.5569 0.6099 -0.0307 0.063 Uiso 1 1 calc R . .
H19C H 0.5842 0.7099 0.0032 0.063 Uiso 1 1 calc R . .
C20 C 0.2781(5) 0.7022(4) -0.1227(2) 0.0797(17) Uani 1 1 d . . .
H20A H 0.2954 0.7726 -0.1158 0.120 Uiso 1 1 calc R . .
H20B H 0.2044 0.6597 -0.1274 0.120 Uiso 1 1 calc R . .
H20C H 0.3128 0.6997 -0.1552 0.120 Uiso 1 1 calc R . .
C21 C 0.1999(3) 0.5137(3) 0.05237(18) 0.0520(10) Uani 1 1 d . . .
H21A H 0.1913 0.4457 0.0567 0.078 Uiso 1 1 calc R . .
H21B H 0.1341 0.5078 0.0440 0.078 Uiso 1 1 calc R . .
H21C H 0.2265 0.5523 0.0856 0.078 Uiso 1 1 calc R . .
N22 N 0.2885(2) 0.11775(19) 0.01020(10) 0.0305(5) Uani 1 1 d . . .
N23 N 0.26535(17) 0.17212(16) -0.02618(9) 0.0245(4) Uani 1 1 d . . .
C24 C 0.2126(2) 0.10557(19) -0.06511(10) 0.0274(5) Uani 1 1 d . . .
C25 C 0.2026(3) 0.0100(2) -0.05373(14) 0.0377(7) Uani 1 1 d . . .
H25 H 0.1692 -0.0495 -0.0752 0.045 Uiso 1 1 calc R . .
C26 C 0.2501(3) 0.0197(2) -0.00590(14) 0.0387(7) Uani 1 1 d . . .
H26 H 0.2554 -0.0321 0.0126 0.046 Uiso 1 1 calc R . .
C27 C 0.1706(2) 0.1341(2) -0.11169(11) 0.0268(6) Uani 1 1 d . . .
C28 C 0.2311(2) 0.1853(2) -0.15553(12) 0.0334(7) Uani 1 1 d . . .
C29 C 0.1901(3) 0.2154(3) -0.19756(13) 0.0438(8) Uani 1 1 d . . .
H29 H 0.2316 0.2507 -0.2274 0.053 Uiso 1 1 calc R . .
C30 C 0.0907(3) 0.1943(3) -0.19613(14) 0.0477(9) Uani 1 1 d . . .
C31 C 0.0292(3) 0.1375(3) -0.15378(15) 0.0453(8) Uani 1 1 d . . .
H31 H -0.0405 0.1192 -0.1536 0.054 Uiso 1 1 calc R . .
C32 C 0.0672(2) 0.1068(3) -0.11170(12) 0.0351(7) Uani 1 1 d . . .
C33 C 0.3386(3) 0.2071(4) -0.15999(15) 0.0522(10) Uani 1 1 d . . .
H33A H 0.3804 0.2570 -0.1327 0.078 Uiso 1 1 calc R . .
H33B H 0.3651 0.2345 -0.1956 0.078 Uiso 1 1 calc R . .
H33C H 0.3404 0.1441 -0.1545 0.078 Uiso 1 1 calc R . .
C34 C 0.0483(5) 0.2327(4) -0.2404(2) 0.0771(16) Uani 1 1 d . . .
H34A H -0.0230 0.1820 -0.2472 0.116 Uiso 1 1 calc R . .
H34B H 0.0879 0.2441 -0.2732 0.116 Uiso 1 1 calc R . .
H34C H 0.0530 0.2968 -0.2291 0.116 Uiso 1 1 calc R . .
C35 C -0.0031(3) 0.0425(4) -0.06745(16) 0.0583(11) Uani 1 1 d . . .
H35A H -0.0048 -0.0228 -0.0660 0.088 Uiso 1 1 calc R . .
H35B H -0.0718 0.0305 -0.0744 0.088 Uiso 1 1 calc R . .
H35C H 0.0214 0.0778 -0.0332 0.088 Uiso 1 1 calc R . .
B36A B 0.2267(10) 0.8273(11) 0.1364(5) 0.035(6) Uiso 0.33 1 d PD A 1
F37A F 0.3188(6) 0.9009(6) 0.1569(3) 0.0466(18) Uiso 0.33 1 d PD A 1
F38A F 0.2488(8) 0.7472(7) 0.1238(3) 0.0537(18) Uiso 0.33 1 d PD A 1
F39A F 0.1448(7) 0.7927(7) 0.1690(3) 0.051(2) Uiso 0.33 1 d PD A 1
F40A F 0.1986(6) 0.8564(6) 0.0898(3) 0.0394(19) Uiso 0.33 1 d PD A 1
B36B B 0.2475(13) 0.8257(11) 0.1336(5) 0.040(7) Uiso 0.33 1 d PD B 2
F37B F 0.3018(7) 0.9172(6) 0.1660(3) 0.060(3) Uiso 0.33 1 d PD B 2
F38B F 0.3089(10) 0.7869(10) 0.1264(5) 0.101(3) Uiso 0.33 1 d PD B 2
F39B F 0.1612(7) 0.7666(8) 0.1627(4) 0.076(3) Uiso 0.33 1 d PD B 2
F40B F 0.2309(7) 0.8599(7) 0.0840(3) 0.0454(19) Uiso 0.33 1 d PD B 2
B36C B 0.2334(14) 0.8209(13) 0.1353(7) 0.055(15) Uiso 0.33 1 d PD C 3
F37C F 0.3355(7) 0.8692(8) 0.1495(4) 0.079(3) Uiso 0.33 1 d PD C 3
F38C F 0.2070(8) 0.7245(7) 0.1186(4) 0.073(3) Uiso 0.33 1 d PD C 3
F39C F 0.1727(8) 0.8110(8) 0.1799(4) 0.067(3) Uiso 0.33 1 d PD C 3
F40C F 0.2239(9) 0.8803(7) 0.0959(4) 0.053(3) Uiso 0.33 1 d PD C 3
C41A C -0.0268(9) 0.7105(10) 0.0597(4) 0.076(3) Uiso 0.50 1 d PD D 1
H41A H -0.0753 0.6425 0.0731 0.114 Uiso 0.50 1 calc PR D 1
H41B H -0.0639 0.7402 0.0425 0.114 Uiso 0.50 1 calc PR D 1
H41C H 0.0134 0.7537 0.0896 0.114 Uiso 0.50 1 calc PR D 1
N42A N 0.0443(5) 0.7026(5) 0.0187(3) 0.0798(17) Uiso 0.75 1 d PD . .
O43A O 0.0593(8) 0.6335(7) 0.0260(4) 0.079(2) Uiso 0.50 1 d PD D 1
O44A O 0.0741(9) 0.7710(8) -0.0122(4) 0.109(3) Uiso 0.50 1 d PD D 1
C41B C -0.029(3) 0.736(3) 0.0192(19) 0.18(2) Uiso 0.25 1 d PD D 2
H41D H -0.0149 0.7820 0.0496 0.275 Uiso 0.25 1 calc PR D 2
H41E H -0.0971 0.6770 0.0227 0.275 Uiso 0.25 1 calc PR D 2
H41F H -0.0237 0.7719 -0.0142 0.275 Uiso 0.25 1 calc PR D 2
O43B O 0.0197(17) 0.6121(12) 0.0249(8) 0.093(6) Uiso 0.25 1 d PD D 2
O44B O 0.1137(7) 0.7576(8) -0.0192(4) 0.038(2) Uiso 0.25 1 d PD D 2
C41C C -0.0095(13) 0.7894(13) -0.0025(6) 0.051(4) Uiso 0.25 1 d PD E 3
H41G H 0.0180 0.8491 0.0209 0.076 Uiso 0.25 1 calc PR E 3
H41H H -0.0840 0.7527 -0.0005 0.076 Uiso 0.25 1 calc PR E 3
H41I H 0.0120 0.8112 -0.0394 0.076 Uiso 0.25 1 calc PR E 3
N42C N 0.0236(14) 0.7309(13) 0.0127(6) 0.066(4) Uiso 0.25 1 d PD E 3
O43C O -0.0024(19) 0.6773(18) 0.0566(8) 0.133(8) Uiso 0.25 1 d PD E 3
O44C O 0.089(2) 0.718(3) -0.0155(11) 0.156(12) Uiso 0.25 1 d PD E 3
C45A C 0.4134(8) 0.8741(10) 0.0149(4) 0.063(3) Uiso 0.50 1 d PD F 1
H45A H 0.4218 0.8281 -0.0093 0.094 Uiso 0.50 1 calc PR F 1
H45B H 0.4217 0.9332 -0.0052 0.094 Uiso 0.50 1 calc PR F 1
H45C H 0.3453 0.8384 0.0309 0.094 Uiso 0.50 1 calc PR F 1
N46A N 0.4893(7) 0.9078(7) 0.0569(3) 0.061(2) Uiso 0.50 1 d PD F 1
O47A O 0.5095(6) 0.9805(5) 0.0840(3) 0.0686(17) Uiso 0.50 1 d PD F 1
O48A O 0.5337(7) 0.8582(8) 0.0616(4) 0.092(3) Uiso 0.50 1 d PD F 1
C45B C 0.3891(9) 0.8445(9) 0.0199(4) 0.066(3) Uiso 0.50 1 d PD G 2
H45D H 0.3226 0.8174 0.0372 0.099 Uiso 0.50 1 calc PR G 2
H45E H 0.4041 0.7894 0.0146 0.099 Uiso 0.50 1 calc PR G 2
H45F H 0.3880 0.8738 -0.0149 0.099 Uiso 0.50 1 calc PR G 2
N46B N 0.4643(6) 0.9200(6) 0.0524(3) 0.0489(17) Uiso 0.50 1 d PD G 2
O47B O 0.4686(7) 0.9979(7) 0.0652(4) 0.091(2) Uiso 0.50 1 d PD G 2
O48B O 0.5310(8) 0.9023(9) 0.0740(4) 0.109(3) Uiso 0.50 1 d PD G 2
C49A C 0.0000 0.5356(9) 0.1667 0.090(6) Uiso 0.50 2 d SPD H 1
H49A H -0.0207 0.5468 0.2020 0.135 Uiso 0.25 1 calc PR H 1
H49B H -0.0478 0.5333 0.1396 0.135 Uiso 0.25 1 calc PR H 1
H49C H 0.0685 0.5914 0.1584 0.135 Uiso 0.25 1 calc PR H 1
N50A N 0.0000 0.4409(8) 0.1667 0.054(3) Uiso 0.50 2 d SPD . 1
O51A O -0.0213(7) 0.3914(7) 0.1251(3) 0.093(2) Uiso 0.50 1 d PD I 1
C49B C -0.016(2) 0.5179(17) 0.1475(9) 0.080(6) Uiso 0.25 1 d PD J 2
H49D H -0.0395 0.4814 0.1135 0.120 Uiso 0.25 1 calc PR J 2
H49E H 0.0434 0.5852 0.1411 0.120 Uiso 0.25 1 calc PR J 2
H49F H -0.0705 0.5257 0.1636 0.120 Uiso 0.25 1 calc PR J 2
N50B N 0.0123(10) 0.4598(10) 0.1842(6) 0.045(3) Uiso 0.25 1 d PD . 2
O51B O 0.0000 0.3793(9) 0.1667 0.105(4) Uiso 0.50 2 d SPD . 2
O52B O 0.0420(13) 0.4881(13) 0.2284(6) 0.087(4) Uiso 0.25 1 d PD . 2

loop_
_atom_site_aniso_label
_atom_site_aniso_U_11
_atom_site_aniso_U_22
_atom_site_aniso_U_33
_atom_site_aniso_U_23
_atom_site_aniso_U_13
_atom_site_aniso_U_12
Fe1 0.02038(19) 0.02038(19) 0.0181(2) 0.00076(9) -0.00076(9) 0.01020(19)
N2 0.0217(10) 0.0265(11) 0.0215(10) 0.0026(9) 0.0007(8) 0.0117(8)
C3 0.0230(12) 0.0317(13) 0.0213(12) 0.0024(10) 0.0014(10) 0.0124(10)
C4 0.0277(13) 0.0401(16) 0.0251(13) 0.0019(11) -0.0031(11) 0.0169(12)
N5 0.0328(13) 0.0419(14) 0.0306(12) 0.0111(11) 0.0003(10) 0.0200(11)
C6 0.0377(16) 0.0353(16) 0.0357(16) 0.0087(13) -0.0012(12) 0.0208(14)
C7 0.0280(13) 0.0255(13) 0.0280(13) 0.0058(10) 0.0011(11) 0.0135(11)
N8 0.0297(12) 0.0317(12) 0.0222(11) -0.0015(9) -0.0064(9) 0.0157(10)
N9 0.0257(11) 0.0264(10) 0.0195(9) -0.0007(7) -0.0017(8) 0.0134(9)
C10 0.0266(13) 0.0252(13) 0.0252(12) -0.0008(10) 0.0015(10) 0.0111(10)
C11 0.0332(15) 0.0308(13) 0.0290(13) -0.0075(10) -0.0062(11) 0.0129(12)
C12 0.0368(16) 0.0370(16) 0.0235(13) -0.0059(12) -0.0069(12) 0.0147(13)
C13 0.0317(14) 0.0235(12) 0.0286(13) -0.0062(10) -0.0056(11) 0.0159(11)
C14 0.0392(16) 0.0288(14) 0.0289(14) -0.0023(11) 0.0000(12) 0.0195(13)
C15 0.057(2) 0.0318(15) 0.0338(16) -0.0029(12) -0.0048(14) 0.0249(15)
C16 0.064(2) 0.0325(17) 0.054(2) -0.0050(15) -0.0271(18) 0.0267(17)
C17 0.0362(17) 0.0362(18) 0.074(3) -0.0066(17) -0.0201(17) 0.0209(15)
C18 0.0296(15) 0.0276(15) 0.056(2) -0.0067(13) -0.0068(14) 0.0134(13)
C19 0.0425(19) 0.0449(18) 0.0452(18) 0.0113(15) 0.0115(15) 0.0264(16)
C20 0.100(4) 0.067(3) 0.081(3) -0.002(3) -0.048(3) 0.049(3)
C21 0.0351(18) 0.040(2) 0.082(3) 0.0053(18) 0.0119(18) 0.0196(16)
N22 0.0374(13) 0.0254(11) 0.0298(12) 0.0034(9) -0.0035(10) 0.0165(10)
N23 0.0278(11) 0.0229(10) 0.0241(10) 0.0028(8) 0.0000(8) 0.0135(9)
C24 0.0280(13) 0.0248(12) 0.0265(12) -0.0016(9) 0.0008(11) 0.0111(11)
C25 0.0463(18) 0.0247(13) 0.0418(17) -0.0051(12) -0.0071(14) 0.0175(13)
C26 0.050(2) 0.0240(14) 0.0450(18) 0.0000(12) -0.0072(15) 0.0211(14)
C27 0.0281(13) 0.0215(12) 0.0284(13) -0.0052(10) -0.0042(11) 0.0106(11)
C28 0.0341(16) 0.0309(14) 0.0287(14) -0.0046(11) -0.0010(11) 0.0114(12)
C29 0.062(2) 0.0289(15) 0.0308(15) -0.0019(12) -0.0066(15) 0.0155(15)
C30 0.066(2) 0.0396(18) 0.0451(18) -0.0102(15) -0.0247(16) 0.0318(18)
C31 0.0467(19) 0.055(2) 0.0444(18) -0.0212(16) -0.0184(15) 0.0335(18)
C32 0.0329(15) 0.0384(16) 0.0327(15) -0.0120(13) -0.0069(12) 0.0168(13)
C33 0.0383(18) 0.068(3) 0.0376(18) -0.0060(17) 0.0049(14) 0.0172(18)
C34 0.118(5) 0.068(3) 0.067(3) -0.008(2) -0.044(3) 0.062(3)
C35 0.0289(16) 0.080(3) 0.047(2) -0.0171(19) 0.0015(15) 0.0127(19)

loop_
_atom_type_symbol
_atom_type_description
_atom_type_scat_dispersion_real
_atom_type_scat_dispersion_imag
_atom_type_scat_source
C C 0.0033 0.0016 'International Tables Vol C Tables 4.2.6.8 and 6.1.1.4'
H H 0.0000 0.0000 'International Tables Vol C Tables 4.2.6.8 and 6.1.1.4'
N N 0.0061 0.0033 'International Tables Vol C Tables 4.2.6.8 and 6.1.1.4'
Fe Fe 0.3463 0.8444 'International Tables Vol C Tables 4.2.6.8 and 6.1.1.4'
B B 0.0013 0.0007 'International Tables Vol C Tables 4.2.6.8 and 6.1.1.4'
F F 0.0171 0.0103 'International Tables Vol C Tables 4.2.6.8 and 6.1.1.4'
O O 0.0106 0.0060 'International Tables Vol C Tables 4.2.6.8 and 6.1.1.4'

loop_
_geom_angle_atom_site_label_1
_geom_angle_atom_site_label_2
_geom_angle_atom_site_label_3
_geom_angle
_geom_angle_site_symmetry_1
_geom_angle_site_symmetry_3
_geom_angle_publ_flag
N2 Fe1 N2 179.80(17) . 6 ?
N2 Fe1 N23 99.77(9) . 6 ?
N2 Fe1 N23 80.08(9) . . ?
N23 Fe1 N23 87.49(13) 6 . ?
N2 Fe1 N9 80.01(9) . . ?
N23 Fe1 N9 160.09(9) . . ?
N2 Fe1 N9 100.13(10) . 6 ?
N23 Fe1 N9 95.79(9) . 6 ?
N9 Fe1 N9 87.80(13) . 6 ?
C3 N2 C7 118.9(2) . . ?
C3 N2 Fe1 120.62(19) . . ?
C7 N2 Fe1 120.49(19) . . ?
N2 C3 C4 120.8(3) . . ?
N2 C3 N8 111.7(2) . . ?
C4 C3 N8 127.5(3) . . ?
N5 C4 C3 120.2(3) . . ?
C4 N5 C6 119.6(2) . . ?
N5 C6 C7 119.9(3) . . ?
N2 C7 N22 111.5(2) . . ?
N2 C7 C6 120.5(3) . . ?
N22 C7 C6 127.9(3) . . ?
C12 N8 N9 111.2(2) . . ?
C12 N8 C3 132.4(3) . . ?
N9 N8 C3 116.4(2) . . ?
C10 N9 N8 104.9(2) . . ?
C10 N9 Fe1 143.66(19) . . ?
N8 N9 Fe1 111.20(17) . . ?
N9 C10 C11 110.0(2) . . ?
N9 C10 C13 121.6(2) . . ?
C11 C10 C13 128.4(3) . . ?
C12 C11 C10 106.8(3) . . ?
N8 C12 C11 107.0(3) . . ?
C18 C13 C14 119.9(3) . . ?
C18 C13 C10 120.5(3) . . ?
C14 C13 C10 119.5(3) . . ?
C15 C14 C13 119.3(3) . . ?
C15 C14 C19 118.3(3) . . ?
C13 C14 C19 122.4(3) . . ?
C16 C15 C14 121.1(3) . . ?
C17 C16 C15 118.9(3) . . ?
C17 C16 C20 121.2(4) . . ?
C15 C16 C20 119.9(4) . . ?
C16 C17 C18 122.3(3) . . ?
C17 C18 C13 118.2(3) . . ?
C17 C18 C21 120.3(3) . . ?
C13 C18 C21 121.4(3) . . ?
C26 N22 N23 111.2(2) . . ?
C26 N22 C7 132.1(3) . . ?
N23 N22 C7 116.8(2) . . ?
C24 N23 N22 105.1(2) . . ?
C24 N23 Fe1 143.75(19) . . ?
N22 N23 Fe1 111.03(17) . . ?
N23 C24 C25 110.2(3) . . ?
N23 C24 C27 121.8(2) . . ?
C25 C24 C27 127.9(2) . . ?
C26 C25 C24 106.7(3) . . ?
N22 C26 C25 106.8(3) . . ?
C28 C27 C32 119.5(3) . . ?
C28 C27 C24 121.1(3) . . ?
C32 C27 C24 119.3(3) . . ?
C27 C28 C29 119.5(3) . . ?
C27 C28 C33 121.7(3) . . ?
C29 C28 C33 118.8(3) . . ?
C30 C29 C28 121.1(3) . . ?
C29 C30 C31 118.8(3) . . ?
C29 C30 C34 120.8(4) . . ?
C31 C30 C34 120.4(4) . . ?
C32 C31 C30 121.6(3) . . ?
C31 C32 C27 119.3(3) . . ?
C31 C32 C35 119.7(3) . . ?
C27 C32 C35 121.0(3) . . ?
F39A B36A F37A 116.9(11) . . ?
F39A B36A F40A 105.0(10) . . ?
F37A B36A F40A 113.7(10) . . ?
F39A B36A F38A 111.0(11) . . ?
F37A B36A F38A 101.2(11) . . ?
F40A B36A F38A 108.9(10) . . ?
F38B B36B F39B 115.5(12) . . ?
F38B B36B F40B 109.6(11) . . ?
F39B B36B F40B 114.8(12) . . ?
F38B B36B F37B 107.9(12) . . ?
F39B B36B F37B 103.2(10) . . ?
F40B B36B F37B 105.0(10) . . ?
F38C B36C F37C 107.1(13) . . ?
F38C B36C F40C 114.0(13) . . ?
F37C B36C F40C 106.8(13) . . ?
F38C B36C F39C 107.5(13) . . ?
F37C B36C F39C 110.7(13) . . ?
F40C B36C F39C 110.8(13) . . ?
O44A N42A O43A 135.4(10) . . ?
O43B N42A O44B 118.8(11) . . ?
O43B N42A C41B 122.3(17) . . ?
O44B N42A C41B 106.8(14) . . ?
O44A N42A C41A 109.9(9) . . ?
O43A N42A C41A 114.7(8) . . ?
C41C N42C O43C 125.6(16) . . ?
C41C N42C O44C 122.4(16) . . ?
O43C N42C O44C 112.0(17) . . ?
O47A N46A O48A 122.6(10) . . ?
O47A N46A C45A 121.8(10) . . ?
O48A N46A C45A 115.5(9) . . ?
O47B N46B O48B 115.8(9) . . ?
O47B N46B C45B 125.7(9) . . ?
O48B N46B C45B 118.3(9) . . ?
O51A N50A O51A 122.5(13) 5 . ?
O51A N50A C49A 118.7(7) . . ?
O52B N50B O51B 122.4(13) . . ?
O52B N50B C49B 122.1(14) . . ?
O51B N50B C49B 115.5(12) . . ?

loop_
_geom_bond_atom_site_label_1
_geom_bond_atom_site_label_2
_geom_bond_distance
_geom_bond_site_symmetry_2
_geom_bond_publ_flag
Fe1 N2 1.885(2) . ?
Fe1 N23 2.009(2) . ?
Fe1 N9 2.009(2) . ?
N2 C3 1.332(4) . ?
N2 C7 1.333(4) . ?
C3 C4 1.392(4) . ?
C3 N8 1.395(4) . ?
C4 N5 1.328(4) . ?
N5 C6 1.334(4) . ?
C6 C7 1.400(4) . ?
C7 N22 1.393(4) . ?
N8 C12 1.354(4) . ?
N8 N9 1.390(3) . ?
N9 C10 1.338(4) . ?
C10 C11 1.412(4) . ?
C10 C13 1.489(4) . ?
C11 C12 1.358(4) . ?
C13 C18 1.401(4) . ?
C13 C14 1.409(4) . ?
C14 C15 1.392(4) . ?
C14 C19 1.499(5) . ?
C15 C16 1.385(6) . ?
C16 C17 1.374(6) . ?
C16 C20 1.511(5) . ?
C17 C18 1.398(5) . ?
C18 C21 1.507(5) . ?
N22 C26 1.360(4) . ?
N22 N23 1.386(3) . ?
N23 C24 1.341(3) . ?
C24 C25 1.410(4) . ?
C24 C27 1.492(4) . ?
C25 C26 1.365(5) . ?
C27 C28 1.390(4) . ?
C27 C32 1.409(4) . ?
C28 C29 1.408(5) . ?
C28 C33 1.498(5) . ?
C29 C30 1.379(6) . ?
C30 C31 1.389(6) . ?
C30 C34 1.534(5) . ?
C31 C32 1.386(5) . ?
C32 C35 1.507(5) . ?
B36A F39A 1.354(14) . ?
B36A F37A 1.380(13) . ?
B36A F40A 1.385(13) . ?
B36A F38A 1.447(15) . ?
B36B F38B 1.341(15) . ?
B36B F39B 1.370(15) . ?
B36B F40B 1.413(13) . ?
B36B F37B 1.457(14) . ?
B36C F38C 1.374(17) . ?
B36C F37C 1.390(17) . ?
B36C F40C 1.390(16) . ?
B36C F39C 1.405(17) . ?
C41A N42A 1.535(11) . ?
N42A O44A 1.187(10) . ?
N42A O43A 1.194(9) . ?
N42A O43B 1.240(14) . ?
N42A O44B 1.351(11) . ?
N42A C41B 1.429(17) . ?
C41C N42C 1.277(17) . ?
N42C O43C 1.304(16) . ?
N42C O44C 1.310(17) . ?
C45A N46A 1.450(12) . ?
N46A O47A 1.196(10) . ?
N46A O48A 1.242(12) . ?
C45B N46B 1.404(11) . ?
N46B O47B 1.195(10) . ?
N46B O48B 1.289(11) . ?
C49A N50A 1.439(15) . ?
N50A O51A 1.225(9) . ?
C49B N50B 1.477(15) . ?
N50B O52B 1.189(14) . ?
N50B O51B 1.222(14) . ?
